data_7029623
loop_
_publ_author_name
'Farrell, Joshua R.'
'Niconchuk, Jonathan A.'
'Renehan, Peter R.'
'Higham, Christine S.'
'Yoon, Eric'
'Andrews, Mark V.'
'Shaw, Janet L.'
'Cetin, Anil'
'Engle, James'
'Ziegler, Christopher J.'

_publ_section_title
;
 New diamino-diheterophenol ligands coordinate iron(iii) to make
 structural and functional models of protocatechuate 3,4-dioxygenase.
;
_journal_issue 18
_journal_name_full 'Dalton transactions (Cambridge, England : 2003)'
_journal_page_first 6610
_journal_page_last 6613
_journal_paper_doi 10.1039/c3dt53431f
_journal_volume 43
_journal_year 2014
_chemical_formula_sum 'C26 H36 Cl3 Fe N2 O2'
_chemical_formula_weight 570.77
_chemical_name_systematic
; 
 ? 
;
_space_group_IT_number 14
_symmetry_cell_setting monoclinic
_symmetry_space_group_name_Hall '-P 2ybc'
_symmetry_space_group_name_H-M 'P 1 21/c 1'
_atom_sites_solution_hydrogens geom
_atom_sites_solution_primary direct
_atom_sites_solution_secondary difmap
_audit_creation_method SHELXL-97
_cell_angle_alpha 90.00
_cell_angle_beta 96.78(2)
_cell_angle_gamma 90.00
_cell_formula_units_Z 4
_cell_length_a 11.359(15)
_cell_length_b 16.93(2)
_cell_length_c 14.284(18)
_cell_measurement_reflns_used 2104
_cell_measurement_temperature 100(2)
_cell_measurement_theta_max 20.54
_cell_measurement_theta_min 2.41
_cell_volume 2728(6)
_computing_cell_refinement 'Bruker SMART'
_computing_data_collection 'Bruker SMART'
_computing_data_reduction 'Bruker SAINT'
_computing_molecular_graphics 'Bruker SHELXTL'
_computing_publication_material 'Bruker SHELXTL'
_computing_structure_refinement 'SHELXL-97 (Sheldrick, 1997)'
_computing_structure_solution 'SHELXS-97 (Sheldrick, 1990)'
_diffrn_ambient_temperature 100(2)
_diffrn_measured_fraction_theta_full 0.995
_diffrn_measured_fraction_theta_max 0.995
_diffrn_measurement_device_type 'CCD area detector'
_diffrn_measurement_method 'phi and omega scans'
_diffrn_radiation_monochromator graphite
_diffrn_radiation_source 'fine-focus sealed tube'
_diffrn_radiation_type MoK\a
_diffrn_radiation_wavelength 0.71073
_diffrn_reflns_av_R_equivalents 0.0862
_diffrn_reflns_av_sigmaI/netI 0.0860
_diffrn_reflns_limit_h_max 14
_diffrn_reflns_limit_h_min -14
_diffrn_reflns_limit_k_max 21
_diffrn_reflns_limit_k_min -21
_diffrn_reflns_limit_l_max 18
_diffrn_reflns_limit_l_min -18
_diffrn_reflns_number 21398
_diffrn_reflns_theta_full 27.00
_diffrn_reflns_theta_max 27.00
_diffrn_reflns_theta_min 1.81
_exptl_absorpt_coefficient_mu 0.872
_exptl_absorpt_correction_T_max 0.9335
_exptl_absorpt_correction_T_min 0.9178
_exptl_absorpt_correction_type multi-scan
_exptl_absorpt_process_details SADABS
_exptl_crystal_colour black
_exptl_crystal_density_diffrn 1.390
_exptl_crystal_density_meas ?
_exptl_crystal_density_method 'not measured'
_exptl_crystal_description block
_exptl_crystal_F_000 1196
_exptl_crystal_size_max 0.10
_exptl_crystal_size_mid 0.09
_exptl_crystal_size_min 0.08
_refine_diff_density_max 0.449
_refine_diff_density_min -0.448
_refine_diff_density_rms 0.090
_refine_ls_extinction_method none
_refine_ls_goodness_of_fit_ref 0.942
_refine_ls_hydrogen_treatment constr
_refine_ls_matrix_type full
_refine_ls_number_parameters 315
_refine_ls_number_reflns 5926
_refine_ls_number_restraints 0
_refine_ls_restrained_S_all 0.942
_refine_ls_R_factor_all 0.0771
_refine_ls_R_factor_gt 0.0478
_refine_ls_shift/su_max 0.000
_refine_ls_shift/su_mean 0.000
_refine_ls_structure_factor_coef Fsqd
_refine_ls_weighting_details 'calc w=1/[\s^2^(Fo^2^)+(0.0429P)^2^+0.0000P] where P=(Fo^2^+2Fc^2^)/3'
_refine_ls_weighting_scheme calc
_refine_ls_wR_factor_gt 0.0983
_refine_ls_wR_factor_ref 0.1082
_reflns_number_gt 4002
_reflns_number_total 5926
_reflns_threshold_expression >2sigma(I)
_cod_data_source_file c3dt53431f2.cif
_cod_data_source_block p21c
_cod_depositor_comments
;
The following automatic conversions were performed:

'_symmetry_cell_setting' value 'Monoclinic' changed to 'monoclinic'
according to
/usr/data/users/saulius/crontab/automatic-downloads/rss-feeds/RSC/lib/dictionaries/cif_core.dic
dictionary named 'cif_core.dic' version 2.4.2 from 2011-04-26.

Automatic conversion script
Id: cif_fix_values 2281 2013-09-26 08:29:07Z andrius 

The following automatic conversions were performed:

'_exptl_crystal_density_meas' value 'not measured' was changed to '?'
- the value is perceived as not measured.

Automatic conversion script
Id: cif_fix_values 3008 2015-01-20 13:52:24Z robertas 
;
_cod_original_sg_symbol_H-M P2(1)/c
_cod_database_code 7029623

loop_
_symmetry_equiv_pos_as_xyz
'x, y, z'
'-x, y+1/2, -z+1/2'
'-x, -y, -z'
'x, -y-1/2, z-1/2'

loop_
_atom_site_label
_atom_site_type_symbol
_atom_site_fract_x
_atom_site_fract_y
_atom_site_fract_z
_atom_site_U_iso_or_equiv
_atom_site_adp_type
_atom_site_occupancy
_atom_site_symmetry_multiplicity
_atom_site_calc_flag
_atom_site_refinement_flags
C1 C 0.1670(2) 0.19785(16) 0.35382(19) 0.0147(6) Uani 1 1 d .
C2 C 0.2342(2) 0.17199(16) 0.43773(19) 0.0158(6) Uani 1 1 d .
C3 C 0.2913(2) 0.23061(17) 0.49540(19) 0.0168(6) Uani 1 1 d .
H3 H 0.3364 0.2146 0.5525 0.020 Uiso 1 1 calc R
C4 C 0.2862(2) 0.31155(16) 0.47436(19) 0.0152(6) Uani 1 1 d .
C5 C 0.2232(2) 0.33372(16) 0.38837(19) 0.0151(6) Uani 1 1 d .
H5 H 0.2200 0.3879 0.3708 0.018 Uiso 1 1 calc R
C6 C 0.1649(2) 0.27775(16) 0.32771(18) 0.0136(6) Uani 1 1 d .
C7 C 0.2449(2) 0.08444(16) 0.46549(19) 0.0178(6) Uani 1 1 d .
C8 C 0.3326(3) 0.07196(18) 0.5552(2) 0.0296(8) Uani 1 1 d .
H8A H 0.4108 0.0920 0.5446 0.044 Uiso 1 1 calc R
H8B H 0.3383 0.0155 0.5700 0.044 Uiso 1 1 calc R
H8C H 0.3043 0.1004 0.6079 0.044 Uiso 1 1 calc R
C9 C 0.1246(2) 0.05235(18) 0.4848(2) 0.0242(7) Uani 1 1 d .
H9A H 0.0941 0.0842 0.5339 0.036 Uiso 1 1 calc R
H9B H 0.1335 -0.0026 0.5061 0.036 Uiso 1 1 calc R
H9C H 0.0691 0.0548 0.4270 0.036 Uiso 1 1 calc R
C10 C 0.2896(3) 0.03629(17) 0.3855(2) 0.0240(7) Uani 1 1 d .
H10A H 0.2312 0.0389 0.3294 0.036 Uiso 1 1 calc R
H10B H 0.3009 -0.0189 0.4054 0.036 Uiso 1 1 calc R
H10C H 0.3652 0.0581 0.3709 0.036 Uiso 1 1 calc R
C11 C 0.3513(2) 0.37085(16) 0.54431(19) 0.0164(6) Uani 1 1 d .
C12 C 0.4854(2) 0.35665(18) 0.5513(2) 0.0226(7) Uani 1 1 d .
H12A H 0.5131 0.3676 0.4902 0.034 Uiso 1 1 calc R
H12B H 0.5027 0.3016 0.5690 0.034 Uiso 1 1 calc R
H12C H 0.5260 0.3917 0.5993 0.034 Uiso 1 1 calc R
C13 C 0.3128(3) 0.36019(17) 0.64379(19) 0.0210(7) Uani 1 1 d .
H13A H 0.3556 0.3980 0.6873 0.031 Uiso 1 1 calc R
H13B H 0.3311 0.3063 0.6659 0.031 Uiso 1 1 calc R
H13C H 0.2274 0.3695 0.6412 0.031 Uiso 1 1 calc R
C14 C 0.3262(3) 0.45628(16) 0.5130(2) 0.0226(7) Uani 1 1 d .
H14A H 0.3683 0.4923 0.5591 0.034 Uiso 1 1 calc R
H14B H 0.2408 0.4665 0.5087 0.034 Uiso 1 1 calc R
H14C H 0.3535 0.4647 0.4512 0.034 Uiso 1 1 calc R
C15 C 0.1023(2) 0.30068(16) 0.23245(18) 0.0163(6) Uani 1 1 d .
H15A H 0.1151 0.3577 0.2221 0.020 Uiso 1 1 calc R
H15B H 0.1381 0.2712 0.1830 0.020 Uiso 1 1 calc R
C16 C -0.0812(2) 0.33533(16) 0.29217(19) 0.0159(6) Uani 1 1 d .
H16A H -0.0372 0.3267 0.3554 0.019 Uiso 1 1 calc R
H16B H -0.0716 0.3915 0.2753 0.019 Uiso 1 1 calc R
C17 C -0.2092(2) 0.31895(16) 0.29641(18) 0.0145(6) Uani 1 1 d .
C18 C -0.2936(2) 0.37919(17) 0.28610(19) 0.0172(6) Uani 1 1 d .
H18 H -0.2702 0.4317 0.2739 0.021 Uiso 1 1 calc R
C19 C -0.4113(2) 0.36236(17) 0.29362(19) 0.0179(6) Uani 1 1 d .
C20 C -0.4475(3) 0.28690(17) 0.3122(2) 0.0208(7) Uani 1 1 d .
H20 H -0.5285 0.2760 0.3176 0.025 Uiso 1 1 calc R
C21 C -0.3636(2) 0.22734(17) 0.32278(19) 0.0186(6) Uani 1 1 d .
C22 C -0.2438(2) 0.24187(17) 0.31552(18) 0.0167(6) Uani 1 1 d .
C23 C -0.2249(2) 0.15403(18) 0.0764(2) 0.0224(7) Uani 1 1 d .
H23A H -0.2505 0.1586 0.0087 0.034 Uiso 1 1 calc R
H23B H -0.2612 0.1963 0.1101 0.034 Uiso 1 1 calc R
H23C H -0.2493 0.1027 0.0991 0.034 Uiso 1 1 calc R
C24 C -0.0416(3) 0.09629(17) 0.0421(2) 0.0235(7) Uani 1 1 d .
H24A H -0.0615 0.0453 0.0685 0.035 Uiso 1 1 calc R
H24B H 0.0448 0.1025 0.0485 0.035 Uiso 1 1 calc R
H24C H -0.0731 0.0984 -0.0248 0.035 Uiso 1 1 calc R
C25 C -0.0819(2) 0.30405(16) 0.12419(18) 0.0171(6) Uani 1 1 d .
H25A H -0.0484 0.3543 0.1038 0.020 Uiso 1 1 calc R
H25B H -0.1686 0.3107 0.1228 0.020 Uiso 1 1 calc R
C26 C -0.0560(2) 0.23834(16) 0.05761(19) 0.0170(6) Uani 1 1 d .
H26A H -0.0986 0.2485 -0.0058 0.020 Uiso 1 1 calc R
H26B H 0.0300 0.2368 0.0520 0.020 Uiso 1 1 calc R
Cl1 Cl -0.09890(7) 0.02150(4) 0.24492(5) 0.02407(19) Uani 1 1 d .
Cl2 Cl -0.51564(6) 0.43811(4) 0.27933(5) 0.02327(18) Uani 1 1 d .
Cl3 Cl -0.40616(7) 0.13198(5) 0.34679(6) 0.0356(2) Uani 1 1 d .
Fe1 Fe -0.05352(3) 0.15317(2) 0.24705(3) 0.01522(12) Uani 1 1 d .
N1 N -0.02830(19) 0.28458(13) 0.22233(15) 0.0140(5) Uani 1 1 d .
N2 N -0.0944(2) 0.16092(13) 0.09362(15) 0.0165(5) Uani 1 1 d .
O1 O 0.10377(16) 0.14596(11) 0.29469(13) 0.0164(4) Uani 1 1 d .
O2 O -0.16320(16) 0.18368(11) 0.32846(13) 0.0190(5) Uani 1 1 d .

loop_
_atom_site_aniso_label
_atom_site_aniso_U_11
_atom_site_aniso_U_22
_atom_site_aniso_U_33
_atom_site_aniso_U_23
_atom_site_aniso_U_13
_atom_site_aniso_U_12
C1 0.0149(15) 0.0146(15) 0.0149(14) -0.0018(12) 0.0034(12) -0.0001(12)
C2 0.0180(15) 0.0149(15) 0.0150(15) 0.0001(12) 0.0044(12) 0.0012(12)
C3 0.0149(15) 0.0211(16) 0.0141(15) 0.0007(12) -0.0001(11) 0.0017(12)
C4 0.0124(14) 0.0161(15) 0.0175(15) 0.0000(12) 0.0035(11) -0.0016(12)
C5 0.0155(15) 0.0111(15) 0.0187(15) 0.0011(12) 0.0023(12) 0.0003(11)
C6 0.0154(15) 0.0145(15) 0.0110(14) 0.0004(11) 0.0019(11) 0.0010(12)
C7 0.0202(16) 0.0163(16) 0.0168(15) 0.0005(12) 0.0020(12) 0.0002(12)
C8 0.042(2) 0.0144(16) 0.0295(18) 0.0036(14) -0.0099(15) 0.0004(14)
C9 0.0285(18) 0.0243(17) 0.0210(17) 0.0040(13) 0.0084(13) -0.0019(14)
C10 0.0299(18) 0.0197(17) 0.0234(17) 0.0031(13) 0.0071(14) 0.0068(14)
C11 0.0159(15) 0.0185(16) 0.0146(15) -0.0018(12) 0.0008(12) 0.0006(12)
C12 0.0174(16) 0.0286(18) 0.0219(16) -0.0033(14) 0.0031(13) -0.0034(13)
C13 0.0217(16) 0.0244(17) 0.0164(15) -0.0056(13) 0.0006(12) -0.0072(13)
C14 0.0263(17) 0.0191(17) 0.0215(16) -0.0037(13) -0.0009(13) -0.0027(13)
C15 0.0194(16) 0.0149(15) 0.0149(15) 0.0010(12) 0.0032(12) -0.0033(12)
C16 0.0199(16) 0.0122(15) 0.0162(15) -0.0014(12) 0.0043(12) -0.0019(12)
C17 0.0176(15) 0.0150(15) 0.0110(14) -0.0003(11) 0.0024(11) -0.0021(12)
C18 0.0246(17) 0.0136(15) 0.0136(15) 0.0009(12) 0.0033(12) -0.0011(13)
C19 0.0198(16) 0.0207(17) 0.0129(14) -0.0029(12) 0.0008(12) 0.0043(13)
C20 0.0188(16) 0.0232(17) 0.0205(16) -0.0042(13) 0.0031(12) -0.0033(13)
C21 0.0199(16) 0.0204(16) 0.0166(15) 0.0011(12) 0.0067(12) -0.0039(13)
C22 0.0213(16) 0.0189(16) 0.0104(14) -0.0012(12) 0.0037(12) 0.0028(13)
C23 0.0160(16) 0.0304(18) 0.0202(16) -0.0007(14) -0.0007(12) -0.0039(14)
C24 0.0309(18) 0.0203(17) 0.0200(16) -0.0055(13) 0.0057(13) 0.0001(14)
C25 0.0200(16) 0.0173(16) 0.0132(14) 0.0039(12) -0.0009(12) -0.0019(12)
C26 0.0172(15) 0.0214(16) 0.0124(14) 0.0001(12) 0.0013(12) -0.0001(13)
Cl1 0.0324(4) 0.0144(4) 0.0250(4) -0.0003(3) 0.0013(3) -0.0042(3)
Cl2 0.0235(4) 0.0236(4) 0.0220(4) -0.0010(3) 0.0000(3) 0.0066(3)
Cl3 0.0294(5) 0.0208(4) 0.0589(6) 0.0081(4) 0.0140(4) -0.0041(3)
Fe1 0.0180(2) 0.0137(2) 0.0138(2) -0.00002(17) 0.00127(16) -0.00101(17)
N1 0.0169(13) 0.0158(13) 0.0093(12) -0.0016(9) 0.0016(9) -0.0016(10)
N2 0.0181(13) 0.0148(13) 0.0169(13) -0.0013(10) 0.0024(10) -0.0012(10)
O1 0.0180(11) 0.0144(10) 0.0162(10) -0.0032(8) -0.0002(8) -0.0014(8)
O2 0.0224(11) 0.0148(11) 0.0211(11) 0.0041(9) 0.0081(9) 0.0050(9)

loop_
_atom_type_symbol
_atom_type_description
_atom_type_scat_dispersion_real
_atom_type_scat_dispersion_imag
_atom_type_scat_source
C C 0.0033 0.0016 'International Tables Vol C Tables 4.2.6.8 and 6.1.1.4'
H H 0.0000 0.0000 'International Tables Vol C Tables 4.2.6.8 and 6.1.1.4'
N N 0.0061 0.0033 'International Tables Vol C Tables 4.2.6.8 and 6.1.1.4'
O O 0.0106 0.0060 'International Tables Vol C Tables 4.2.6.8 and 6.1.1.4'
Cl Cl 0.1484 0.1585 'International Tables Vol C Tables 4.2.6.8 and 6.1.1.4'
Fe Fe 0.3463 0.8444 'International Tables Vol C Tables 4.2.6.8 and 6.1.1.4'

loop_
_geom_angle_atom_site_label_1
_geom_angle_atom_site_label_2
_geom_angle_atom_site_label_3
_geom_angle
O1 C1 C6 117.8(2)
O1 C1 C2 121.2(2)
C6 C1 C2 121.0(2)
C3 C2 C1 116.5(3)
C3 C2 C7 121.1(3)
C1 C2 C7 122.4(2)
C2 C3 C4 124.2(3)
C5 C4 C3 117.0(2)
C5 C4 C11 123.4(3)
C3 C4 C11 119.5(2)
C6 C5 C4 121.2(3)
C5 C6 C1 119.8(2)
C5 C6 C15 121.5(3)
C1 C6 C15 118.6(2)
C9 C7 C2 110.2(2)
C9 C7 C10 109.1(2)
C2 C7 C10 110.1(2)
C9 C7 C8 107.8(2)
C2 C7 C8 111.7(2)
C10 C7 C8 107.9(2)
C14 C11 C12 108.5(2)
C14 C11 C4 111.6(2)
C12 C11 C4 109.7(2)
C14 C11 C13 108.4(2)
C12 C11 C13 107.9(2)
C4 C11 C13 110.7(2)
N1 C15 C6 113.3(2)
C17 C16 N1 113.0(2)
C18 C17 C22 119.8(3)
C18 C17 C16 121.4(3)
C22 C17 C16 118.7(2)
C19 C18 C17 119.9(3)
C20 C19 C18 121.3(3)
C20 C19 Cl2 119.4(2)
C18 C19 Cl2 119.3(2)
C19 C20 C21 118.6(3)
C20 C21 C22 121.8(3)
C20 C21 Cl3 119.7(2)
C22 C21 Cl3 118.4(2)
O2 C22 C21 120.9(3)
O2 C22 C17 120.5(3)
C21 C22 C17 118.5(3)
N1 C25 C26 109.8(2)
N2 C26 C25 110.0(2)
O1 Fe1 O2 118.46(12)
O1 Fe1 N2 117.15(9)
O2 Fe1 N2 121.76(11)
O1 Fe1 N1 89.29(8)
O2 Fe1 N1 86.09(9)
N2 Fe1 N1 78.58(8)
O1 Fe1 Cl1 98.50(7)
O2 Fe1 Cl1 96.41(8)
N2 Fe1 Cl1 91.39(6)
N1 Fe1 Cl1 169.37(6)
C16 N1 C25 110.3(2)
C16 N1 C15 107.6(2)
C25 N1 C15 109.8(2)
C16 N1 Fe1 112.98(17)
C25 N1 Fe1 108.41(16)
C15 N1 Fe1 107.71(15)
C23 N2 C24 108.4(2)
C23 N2 C26 109.9(2)
C24 N2 C26 108.9(2)
C23 N2 Fe1 104.59(16)
C24 N2 Fe1 113.67(18)
C26 N2 Fe1 111.19(16)
C1 O1 Fe1 127.16(17)
C22 O2 Fe1 127.53(17)

loop_
_geom_bond_atom_site_label_1
_geom_bond_atom_site_label_2
_geom_bond_distance
C1 O1 1.363(3)
C1 C6 1.403(4)
C1 C2 1.413(4)
C2 C3 1.399(4)
C2 C7 1.536(4)
C3 C4 1.403(4)
C4 C5 1.398(4)
C4 C11 1.543(4)
C5 C6 1.397(4)
C6 C15 1.509(4)
C7 C9 1.526(4)
C7 C10 1.537(4)
C7 C8 1.541(4)
C11 C14 1.531(4)
C11 C12 1.533(4)
C11 C13 1.546(4)
C15 N1 1.499(4)
C16 C17 1.489(4)
C16 N1 1.495(3)
C17 C18 1.395(4)
C17 C22 1.399(4)
C18 C19 1.384(4)
C19 C20 1.377(4)
C19 Cl2 1.742(3)
C20 C21 1.384(4)
C21 C22 1.398(4)
C21 Cl3 1.731(4)
C22 O2 1.343(3)
C23 N2 1.477(4)
C24 N2 1.485(4)
C25 N1 1.498(4)
C25 C26 1.515(4)
C26 N2 1.492(4)
Cl1 Fe1 2.288(3)
Fe1 O1 1.839(3)
Fe1 O2 1.875(2)
Fe1 N2 2.190(4)
Fe1 N1 2.276(4)
